data_2108540
loop_
_publ_author_name
'Kahlenberg, Volker'
'Kr\"uger, Hannes'
'Goettgens, Valerie Sue'

_publ_section_title
;
 Structural elucidation of triclinic and monoclinic SFCA-III -- killing
 two birds with one stone
;
_journal_issue 6
_journal_name_full 'Acta Crystallographica Section B'
_journal_page_first
;
;
_journal_paper_doi 10.1107/S2052520619014380
_journal_volume 75
_journal_year 2019
_chemical_formula_sum 'Al18.241 Ca11.96 Fe61.4 Mg10.68 O144 Si1.72'
_chemical_formula_weight 7012.3
_space_group_IT_number 14
_space_group_name_Hall '-P 2yn'
_space_group_name_H-M_alt 'P 1 21/n 1'
_symmetry_cell_setting monoclinic
_symmetry_Int_Tables_number 14
_symmetry_space_group_name_Hall '-P 2yn'
_symmetry_space_group_name_H-M 'P 1 21/n 1'
_cell_angle_alpha 90
_cell_angle_beta 109.668(2)
_cell_angle_gamma 90
_cell_formula_units_Z 1
_cell_length_a 10.3277(2)
_cell_length_b 27.0134(4)
_cell_length_c 10.4344(2)
_cell_measurement_reflns_used 9772
_cell_measurement_temperature 293
_cell_measurement_theta_max 34.05
_cell_measurement_theta_min 2.25
_cell_volume 2741.22(9)
_computing_cell_refinement 'CrysAlisPro 1.171.38.43 (Rigaku OD, 2015)'
_computing_data_collection 'CrysAlisPro 1.171.38.43 (Rigaku OD, 2015)'
_computing_data_reduction 'CrysAlisPro 1.171.38.43 (Rigaku OD, 2015)'
_diffrn_ambient_temperature 295(3)
_diffrn_detector 'hybrid pixel CMOS'
_diffrn_detector_area_resol_mean 5.81
_diffrn_detector_type PILATUS2M-F
_diffrn_measured_fraction_theta_full 0.9951
_diffrn_measured_fraction_theta_max 0.8753
_diffrn_measurement_details
;
 Swiss Light Source, Paul Scherrer Insitute, Villigen, Switzerland
 Beamline X06DA (PXIII)
 single omega-scan
 1800 frames, detector distance = 80 mm
 oscillation 0.1 deg, 0.2 sec exposure
;
_diffrn_measurement_device 'singlei-axis goniometer'
_diffrn_measurement_device_type Aerotech
_diffrn_measurement_method 'rotation method'
_diffrn_measurement_specimen_support fiber
_diffrn_radiation_monochromator
;Bartels Monochromator with dual channel cut crystals (DCCM) 
 in (+--+) geometry
;
_diffrn_radiation_probe x-ray
_diffrn_radiation_source 'SLS super-bending magnet 2.9T, X06DA'
_diffrn_radiation_wavelength 0.72931
_diffrn_reflns_av_R_equivalents 0.0363
_diffrn_reflns_av_sigmaI/netI 0.0733
_diffrn_reflns_limit_h_max 13
_diffrn_reflns_limit_h_min -14
_diffrn_reflns_limit_k_max 40
_diffrn_reflns_limit_k_min -39
_diffrn_reflns_limit_l_max 14
_diffrn_reflns_limit_l_min -14
_diffrn_reflns_number 26137
_diffrn_reflns_theta_full 27.1176
_diffrn_reflns_theta_max 33.6992
_diffrn_reflns_theta_min 1.5471
_diffrn_source synchrotron
_exptl_absorpt_coefficient_mu 9.16
_exptl_absorpt_correction_T_max 1
_exptl_absorpt_correction_T_min 0.595
_exptl_absorpt_correction_type multi-scan
_exptl_absorpt_process_details
;
CrysAlisPro 1.171.38.43 (Rigaku Oxford Diffraction, 2015)
Empirical absorption correction using spherical harmonics,
 implemented in SCALE3 ABSPACK scaling algorithm.
;
_exptl_crystal_density_diffrn 4.2478
_exptl_crystal_description fragment
_exptl_crystal_F_000 3357
_refine_ls_extinction_method none
_refine_ls_goodness_of_fit_gt 1.82
_refine_ls_goodness_of_fit_ref 1.58
_refine_ls_number_constraints 435
_refine_ls_number_parameters 1171
_refine_ls_number_reflns 14341
_refine_ls_number_restraints 0
_refine_ls_R_factor_all 0.0441
_refine_ls_R_factor_gt 0.0370
_refine_ls_shift/su_max 0.0390
_refine_ls_shift/su_mean 0.0077
_refine_ls_structure_factor_coef F
_refine_ls_weighting_details w=1/(\s^2^(F)+0.0001F^2^)
_refine_ls_weighting_scheme sigma
_refine_ls_wR_factor_gt 0.0543
_refine_ls_wR_factor_ref 0.0564
_reflns_number_gt 10407
_reflns_number_total 14341
_reflns_threshold_expression I>3\s(I)
_cod_data_source_file dk5093sup1.cif
_cod_data_source_block SFCA-III-monoclinic
_cod_original_sg_symbol_Hall '-P 2yabc'
_cod_original_formula_sum 'Al18.241 Ca11.96 Fe61.4 O144 Mg10.68 Si1.72'
_cod_database_code 2108540

loop_
_space_group_symop_id
_space_group_symop_operation_xyz
1 x,y,z
2 -x+1/2,y+1/2,-z+1/2
3 -x,-y,-z
4 x+1/2,-y+1/2,z+1/2

loop_
_atom_site_label
_atom_site_type_symbol
_atom_site_fract_x
_atom_site_fract_y
_atom_site_fract_z
_atom_site_adp_type
_atom_site_U_iso_or_equiv
_atom_site_site_symmetry_multiplicity
_atom_site_occupancy
_atom_site_calc_flag
T1fe_2 Fe 0.28647(18) 0.96866(6) 0.54533(19) Uani 0.0056(3) 4 0.061(9) d
T1al_2 Al 0.28647(18) 0.96866(6) 0.54533(19) Uani 0.0056(3) 4 0.655(9) d
T1si_2 Si 0.28647(18) 0.96866(6) 0.54533(19) Uani 0.0056(3) 4 0.283(9) d
T2fe_2 Fe -0.29244(15) 0.96600(5) 0.20675(16) Uani 0.0061(3) 4 0.265(10) d
T2al_2 Al -0.29244(15) 0.96600(5) 0.20675(16) Uani 0.0061(3) 4 0.694(10) d
T2si_2 Si -0.29244(15) 0.96600(5) 0.20675(16) Uani 0.0061(3) 4 0.041(10) d
T3fe_2 Fe 0.29491(14) 0.96864(4) 0.03912(14) Uani 0.0057(2) 4 0.387(10) d
T3al_2 Al 0.29491(14) 0.96864(4) 0.03912(14) Uani 0.0057(2) 4 0.613(10) d
T4fe_2 Fe -0.28842(16) 0.97180(5) -0.29201(17) Uani 0.0068(3) 4 0.161(10) d
T4al_2 Al -0.28842(16) 0.97180(5) -0.29201(17) Uani 0.0068(3) 4 0.733(10) d
T4si_2 Si -0.28842(16) 0.97180(5) -0.29201(17) Uani 0.0068(3) 4 0.106(10) d
T5fe_2 Fe 0.30817(4) 0.855054(15) -0.42989(5) Uani 0.00614(15) 4 0.674(10) d
T5al_2 Al 0.30817(4) 0.855054(15) -0.42989(5) Uani 0.00614(15) 4 0.253(10) d
T5mg_2 Mg 0.30817(4) 0.855054(15) -0.42989(5) Uani 0.00614(15) 4 0.073(10) d
T6fe_2 Fe 0.69121(4) 0.856253(14) 0.68030(5) Uani 0.00580(14) 4 0.705(10) d
T6al_2 Al 0.69121(4) 0.856253(14) 0.68030(5) Uani 0.00580(14) 4 0.223(10) d
T6mg_2 Mg 0.69121(4) 0.856253(14) 0.68030(5) Uani 0.00580(14) 4 0.071(10) d
T7fe_2 Fe 0.18725(5) 0.747795(14) -0.31339(5) Uani 0.00680(16) 4 0.742(11) d
T7mg_2 Mg 0.18725(5) 0.747795(14) -0.31339(5) Uani 0.00680(16) 4 0.258(11) d
T8fe_2 Fe 0.31272(5) 0.752236(14) 0.06340(5) Uani 0.00634(16) 4 0.740(11) d
T8mg_2 Mg 0.31272(5) 0.752236(14) 0.06340(5) Uani 0.00634(16) 4 0.260(11) d
T9fe_2 Fe -0.18637(4) 0.859554(13) 0.06404(4) Uani 0.00605(13) 4 0.930(12) d
T9mg_2 Mg -0.18637(4) 0.859554(13) 0.06404(4) Uani 0.00605(13) 4 0.070(12) d
T10fe_2 Fe 0.18712(4) 0.859391(12) 0.18571(4) Uani 0.00573(13) 4 0.930(12) d
T10mg_2 Mg 0.18712(4) 0.859391(12) 0.18571(4) Uani 0.00573(13) 4 0.070(12) d
M1ca_2 Ca 0.49240(7) 0.93255(3) 0.39047(10) Uani 0.00970(17) 4 1 d
M2ca_2 Ca 0.50684(7) 0.93300(3) -0.14073(10) Uani 0.01008(17) 4 1 d
M3fe_2 Fe 0.49710(5) 0.80846(5) 0.37452(5) Uani 0.0070(3) 4 0.777(15) d
M3al_2 Al 0.49710(5) 0.80846(5) 0.37452(5) Uani 0.0070(3) 4 0.071(15) d
M3ca_2 Ca 0.49710(5) 0.80846(5) 0.37452(5) Uani 0.0070(3) 4 0.049(15) d
M3mg_2 Mg 0.49710(5) 0.80846(5) 0.37452(5) Uani 0.0070(3) 4 0.103(15) d
M4fe_2 Fe -0.00028(5) 0.80296(5) -0.12270(5) Uani 0.0076(4) 4 0.678(14) d
M4al_2 Al -0.00028(5) 0.80296(5) -0.12270(5) Uani 0.0076(4) 4 0.210(14) d
M4ca_2 Ca -0.00028(5) 0.80296(5) -0.12270(5) Uani 0.0076(4) 4 0.076(14) d
M4mg_2 Mg -0.00028(5) 0.80296(5) -0.12270(5) Uani 0.0076(4) 4 0.035(14) d
M5fe_2 Fe -0.01067(7) 0.91371(4) -0.12110(5) Uani 0.00696(16) 4 0.797(12) d
M5al_2 Al -0.01067(7) 0.91371(4) -0.12110(5) Uani 0.00696(16) 4 0.098(12) d
M5ca_2 Ca -0.01067(7) 0.91371(4) -0.12110(5) Uani 0.00696(16) 4 0.042(12) d
M5mg_2 Mg -0.01067(7) 0.91371(4) -0.12110(5) Uani 0.00696(16) 4 0.063(12) d
M6fe_2 Fe -0.00013(5) 0.96723(4) 0.12377(5) Uani 0.0072(3) 4 0.711(14) d
M6ca_2 Ca -0.00013(5) 0.96723(4) 0.12377(5) Uani 0.0072(3) 4 0.078(14) d
M6mg_2 Mg -0.00013(5) 0.96723(4) 0.12377(5) Uani 0.0072(3) 4 0.211(14) d
M7fe_2 Fe 0.00044(5) 0.749754(15) 0.12496(6) Uani 0.00784(17) 4 0.620(10) d
M7al_2 Al 0.00044(5) 0.749754(15) 0.12496(6) Uani 0.00784(17) 4 0.102(10) d
M7ca_2 Ca 0.00044(5) 0.749754(15) 0.12496(6) Uani 0.00784(17) 4 0.048(10) d
M7mg_2 Mg 0.00044(5) 0.749754(15) 0.12496(6) Uani 0.00784(17) 4 0.230(10) d
M8fe_2 Fe 0.49973(4) 0.863729(15) 0.12484(4) Uani 0.00693(14) 4 0.787(11) d
M8ca_2 Ca 0.49973(4) 0.863729(15) 0.12484(4) Uani 0.00693(14) 4 0.052(11) d
M8mg_2 Mg 0.49973(4) 0.863729(15) 0.12484(4) Uani 0.00693(14) 4 0.161(11) d
M9fe_2 Fe -0.00046(4) 0.856762(14) 0.62477(4) Uani 0.00693(14) 4 0.764(11) d
M9al_2 Al -0.00046(4) 0.856762(14) 0.62477(4) Uani 0.00693(14) 4 0.190(11) d
M9ca_2 Ca -0.00046(4) 0.856762(14) 0.62477(4) Uani 0.00693(14) 4 0.046(11) d
M10fe_2 Fe 0.00443(8) 0.96884(6) 0.62787(7) Uani 0.0094(5) 4 0.232(13) d
M10ca_2 Ca 0.00443(8) 0.96884(6) 0.62787(7) Uani 0.0094(5) 4 0.269(13) d
M10mg_2 Mg 0.00443(8) 0.96884(6) 0.62787(7) Uani 0.0094(5) 4 0.499(13) d
M11fe_2 Fe 0.01071(7) 0.91283(4) 0.36957(6) Uani 0.00741(16) 4 0.775(12) d
M11al_2 Al 0.01071(7) 0.91283(4) 0.36957(6) Uani 0.00741(16) 4 0.171(12) d
M11ca_2 Ca 0.01071(7) 0.91283(4) 0.36957(6) Uani 0.00741(16) 4 0.054(12) d
M12fe_2 Fe 0.00034(5) 0.80248(5) 0.37249(6) Uani 0.0075(4) 4 0.650(14) d
M12al_2 Al 0.00034(5) 0.80248(5) 0.37249(6) Uani 0.0075(4) 4 0.269(14) d
M12ca_2 Ca 0.00034(5) 0.80248(5) 0.37249(6) Uani 0.0075(4) 4 0.080(14) d
M13fe_2 Fe 0.50329(5) 0.80862(5) -0.12464(5) Uani 0.0068(3) 4 0.774(15) d
M13al_2 Al 0.50329(5) 0.80862(5) -0.12464(5) Uani 0.0068(3) 4 0.095(15) d
M13ca_2 Ca 0.50329(5) 0.80862(5) -0.12464(5) Uani 0.0068(3) 4 0.053(15) d
M13mg_2 Mg 0.50329(5) 0.80862(5) -0.12464(5) Uani 0.0068(3) 4 0.078(15) d
M14fe_2 Fe -0.24700(4) 0.861832(14) 0.37907(4) Uani 0.00681(14) 4 0.798(11) d
M14al_2 Al -0.24700(4) 0.861832(14) 0.37907(4) Uani 0.00681(14) 4 0.092(11) d
M14ca_2 Ca -0.24700(4) 0.861832(14) 0.37907(4) Uani 0.00681(14) 4 0.053(11) d
M14mg_2 Mg -0.24700(4) 0.861832(14) 0.37907(4) Uani 0.00681(14) 4 0.057(11) d
M15fe_2 Fe 0.24732(4) 0.862107(14) -0.12841(4) Uani 0.00676(14) 4 0.795(11) d
M15al_2 Al 0.24732(4) 0.862107(14) -0.12841(4) Uani 0.00676(14) 4 0.091(11) d
M15ca_2 Ca 0.24732(4) 0.862107(14) -0.12841(4) Uani 0.00676(14) 4 0.052(11) d
M15mg_2 Mg 0.24732(4) 0.862107(14) -0.12841(4) Uani 0.00676(14) 4 0.062(11) d
M16fe_2 Fe 0.25010(5) 0.749828(14) 0.37454(6) Uani 0.00792(18) 4 0.594(10) d
M16ca_2 Ca 0.25010(5) 0.749828(14) 0.37454(6) Uani 0.00792(18) 4 0.038(10) d
M16mg_2 Mg 0.25010(5) 0.749828(14) 0.37454(6) Uani 0.00792(18) 4 0.368(10) d
O1_2 O 0.6493(5) 0.98693(16) 0.5365(5) Uani 0.0160(8) 4 1 d
O2_2 O 0.3608(5) 0.98308(16) 0.2142(5) Uani 0.0140(8) 4 1 d
O3_2 O 0.6324(4) 0.91167(14) 0.2518(4) Uani 0.0110(7) 4 1 d
O4_2 O 0.3829(4) 0.85963(17) 0.2494(4) Uani 0.0086(8) 4 1 d
O5_2 O 0.6287(4) 0.85762(18) 0.4910(5) Uani 0.0106(8) 4 1 d
O6_2 O 0.3563(5) 0.91387(15) 0.5182(4) Uani 0.0130(8) 4 1 d
O7_2 O 0.6190(5) 0.81119(16) 0.2567(5) Uani 0.0136(8) 4 1 d
O8_2 O 0.3811(5) 0.75155(16) 0.2641(5) Uani 0.0141(10) 4 1 d
O9_2 O 0.1103(5) 0.74901(16) -0.0039(5) Uani 0.0137(10) 4 1 d
O10_2 O 0.3779(5) 0.80270(15) 0.4983(5) Uani 0.0105(8) 4 1 d
O11_2 O 0.1191(5) 0.80683(16) -0.2447(5) Uani 0.0137(9) 4 1 d
O12_2 O -0.1157(5) 0.85584(17) -0.2472(5) Uani 0.0089(9) 4 1 d
O13_2 O 0.1198(4) 0.85766(17) -0.0118(5) Uani 0.0083(8) 4 1 d
O14_2 O 0.3784(5) 0.69876(15) 0.4984(5) Uani 0.0115(9) 4 1 d
O15_2 O 0.1058(5) 0.90748(16) -0.2455(5) Uani 0.0100(7) 4 1 d
O16_2 O -0.1077(5) 0.97150(15) -0.2331(5) Uani 0.0127(9) 4 1 d
O17_2 O 0.1079(5) 0.96940(15) -0.0103(5) Uani 0.0113(9) 4 1 d
O18_2 O -0.1121(5) 0.91365(15) 0.0032(5) Uani 0.0108(8) 4 1 d
O19_2 O -0.1091(5) 0.96545(15) 0.2549(5) Uani 0.0135(9) 4 1 d
O20_2 O 0.1145(5) 0.91378(15) 0.2451(5) Uani 0.0101(8) 4 1 d
O21_2 O 0.1219(5) 0.80141(15) 0.2512(5) Uani 0.0108(9) 4 1 d
O22_2 O -0.1098(5) 0.74886(16) 0.2543(5) Uani 0.0142(10) 4 1 d
O23_2 O 0.1219(5) 0.69668(16) 0.2515(5) Uani 0.0112(8) 4 1 d
O24_2 O 0.3671(4) 0.91206(14) -0.0022(4) Uani 0.0106(7) 4 1 d
O25_2 O 0.6168(4) 0.85944(17) 0.0004(4) Uani 0.0099(8) 4 1 d
O26_2 O 0.3806(5) 0.81092(16) -0.0063(5) Uani 0.0129(8) 4 1 d
O27_2 O -0.1190(5) 0.80649(16) 0.4946(5) Uani 0.0133(9) 4 1 d
O28_2 O 0.1149(4) 0.85512(17) 0.4970(5) Uani 0.0079(8) 4 1 d
O29_2 O -0.1062(5) 0.90742(16) 0.4957(5) Uani 0.0103(7) 4 1 d
O30_2 O 0.1098(6) 0.96792(17) 0.4860(6) Uani 0.0160(10) 4 1 d
O31_2 O -0.1195(5) 0.85675(17) 0.2621(5) Uani 0.0087(9) 4 1 d
O32_2 O 0.1186(5) 0.74824(16) 0.4854(6) Uani 0.0158(10) 4 1 d
O33_2 O 0.3703(4) 0.85734(17) -0.2415(4) Uani 0.0094(8) 4 1 d
O34_2 O 0.3548(5) 1.01967(16) -0.0359(5) Uani 0.0154(8) 4 1 d
O35_2 O -0.3415(5) 1.01704(16) 0.2872(5) Uani 0.0170(9) 4 1 d
O36_2 O -0.3564(4) 0.91514(14) -0.2679(4) Uani 0.0129(8) 4 1 d

loop_
_atom_site_aniso_label
_atom_site_aniso_type_symbol
_atom_site_aniso_U_11
_atom_site_aniso_U_22
_atom_site_aniso_U_33
_atom_site_aniso_U_12
_atom_site_aniso_U_13
_atom_site_aniso_U_23
T1fe_2 Fe 0.0054(5) 0.0050(4) 0.0075(5) -0.0008(3) 0.0037(4) -0.0013(3)
T1al_2 Al 0.0054(5) 0.0050(4) 0.0075(5) -0.0008(3) 0.0037(4) -0.0013(3)
T1si_2 Si 0.0054(5) 0.0050(4) 0.0075(5) -0.0008(3) 0.0037(4) -0.0013(3)
T2fe_2 Fe 0.0059(4) 0.0056(4) 0.0079(5) 0.0006(2) 0.0037(3) 0.0009(3)
T2al_2 Al 0.0059(4) 0.0056(4) 0.0079(5) 0.0006(2) 0.0037(3) 0.0009(3)
T2si_2 Si 0.0059(4) 0.0056(4) 0.0079(5) 0.0006(2) 0.0037(3) 0.0009(3)
T3fe_2 Fe 0.0057(4) 0.0048(3) 0.0076(4) -0.0004(2) 0.0033(3) -0.0019(2)
T3al_2 Al 0.0057(4) 0.0048(3) 0.0076(4) -0.0004(2) 0.0033(3) -0.0019(2)
T4fe_2 Fe 0.0060(4) 0.0072(4) 0.0080(5) 0.0007(3) 0.0033(3) 0.0009(3)
T4al_2 Al 0.0060(4) 0.0072(4) 0.0080(5) 0.0007(3) 0.0033(3) 0.0009(3)
T4si_2 Si 0.0060(4) 0.0072(4) 0.0080(5) 0.0007(3) 0.0033(3) 0.0009(3)
T5fe_2 Fe 0.0061(2) 0.0058(2) 0.0070(2) 0.00034(13) 0.00279(16) -0.00010(13)
T5al_2 Al 0.0061(2) 0.0058(2) 0.0070(2) 0.00034(13) 0.00279(16) -0.00010(13)
T5mg_2 Mg 0.0061(2) 0.0058(2) 0.0070(2) 0.00034(13) 0.00279(16) -0.00010(13)
T6fe_2 Fe 0.0058(2) 0.0052(2) 0.0070(2) -0.00026(12) 0.00292(16) 0.00011(13)
T6al_2 Al 0.0058(2) 0.0052(2) 0.0070(2) -0.00026(12) 0.00292(16) 0.00011(13)
T6mg_2 Mg 0.0058(2) 0.0052(2) 0.0070(2) -0.00026(12) 0.00292(16) 0.00011(13)
T7fe_2 Fe 0.0068(2) 0.0066(2) 0.0078(3) -0.00025(12) 0.00346(18) 0.00016(12)
T7mg_2 Mg 0.0068(2) 0.0066(2) 0.0078(3) -0.00025(12) 0.00346(18) 0.00016(12)
T8fe_2 Fe 0.0064(2) 0.0063(2) 0.0071(3) -0.00036(12) 0.00320(17) 0.00017(12)
T8mg_2 Mg 0.0064(2) 0.0063(2) 0.0071(3) -0.00036(12) 0.00320(17) 0.00017(12)
T9fe_2 Fe 0.00579(18) 0.00644(18) 0.0067(2) -0.00037(11) 0.00310(14) -0.00024(11)
T9mg_2 Mg 0.00579(18) 0.00644(18) 0.0067(2) -0.00037(11) 0.00310(14) -0.00024(11)
T10fe_2 Fe 0.00542(18) 0.00594(18) 0.0063(2) 0.00025(11) 0.00259(14) 0.00048(11)
T10mg_2 Mg 0.00542(18) 0.00594(18) 0.0063(2) 0.00025(11) 0.00259(14) 0.00048(11)
M1ca_2 Ca 0.0099(2) 0.0100(2) 0.0099(3) 0.00046(17) 0.0043(2) -0.0008(2)
M2ca_2 Ca 0.0099(2) 0.0106(2) 0.0104(3) -0.00040(17) 0.0044(2) 0.0010(2)
M3fe_2 Fe 0.0068(4) 0.0068(5) 0.0079(6) -0.00106(14) 0.0031(3) 0.00021(15)
M3al_2 Al 0.0068(4) 0.0068(5) 0.0079(6) -0.00106(14) 0.0031(3) 0.00021(15)
M3ca_2 Ca 0.0068(4) 0.0068(5) 0.0079(6) -0.00106(14) 0.0031(3) 0.00021(15)
M3mg_2 Mg 0.0068(4) 0.0068(5) 0.0079(6) -0.00106(14) 0.0031(3) 0.00021(15)
M4fe_2 Fe 0.0087(6) 0.0058(6) 0.0091(6) 0.00025(15) 0.0042(4) 0.00066(16)
M4al_2 Al 0.0087(6) 0.0058(6) 0.0091(6) 0.00025(15) 0.0042(4) 0.00066(16)
M4ca_2 Ca 0.0087(6) 0.0058(6) 0.0091(6) 0.00025(15) 0.0042(4) 0.00066(16)
M4mg_2 Mg 0.0087(6) 0.0058(6) 0.0091(6) 0.00025(15) 0.0042(4) 0.00066(16)
M5fe_2 Fe 0.0073(2) 0.0064(2) 0.0081(3) 0.00049(18) 0.00374(18) -0.00028(14)
M5al_2 Al 0.0073(2) 0.0064(2) 0.0081(3) 0.00049(18) 0.00374(18) -0.00028(14)
M5ca_2 Ca 0.0073(2) 0.0064(2) 0.0081(3) 0.00049(18) 0.00374(18) -0.00028(14)
M5mg_2 Mg 0.0073(2) 0.0064(2) 0.0081(3) 0.00049(18) 0.00374(18) -0.00028(14)
M6fe_2 Fe 0.0089(5) 0.0070(5) 0.0070(6) -0.00080(15) 0.0043(4) -0.00019(16)
M6ca_2 Ca 0.0089(5) 0.0070(5) 0.0070(6) -0.00080(15) 0.0043(4) -0.00019(16)
M6mg_2 Mg 0.0089(5) 0.0070(5) 0.0070(6) -0.00080(15) 0.0043(4) -0.00019(16)
M7fe_2 Fe 0.0093(3) 0.0075(2) 0.0074(3) -0.00001(13) 0.00383(19) -0.00012(13)
M7al_2 Al 0.0093(3) 0.0075(2) 0.0074(3) -0.00001(13) 0.00383(19) -0.00012(13)
M7ca_2 Ca 0.0093(3) 0.0075(2) 0.0074(3) -0.00001(13) 0.00383(19) -0.00012(13)
M7mg_2 Mg 0.0093(3) 0.0075(2) 0.0074(3) -0.00001(13) 0.00383(19) -0.00012(13)
M8fe_2 Fe 0.0067(2) 0.00742(19) 0.0066(2) -0.00015(12) 0.00219(15) -0.00002(12)
M8ca_2 Ca 0.0067(2) 0.00742(19) 0.0066(2) -0.00015(12) 0.00219(15) -0.00002(12)
M8mg_2 Mg 0.0067(2) 0.00742(19) 0.0066(2) -0.00015(12) 0.00219(15) -0.00002(12)
M9fe_2 Fe 0.0074(2) 0.0075(2) 0.0063(2) -0.00008(12) 0.00283(16) -0.00004(12)
M9al_2 Al 0.0074(2) 0.0075(2) 0.0063(2) -0.00008(12) 0.00283(16) -0.00004(12)
M9ca_2 Ca 0.0074(2) 0.0075(2) 0.0063(2) -0.00008(12) 0.00283(16) -0.00004(12)
M10fe_2 Fe 0.0148(7) 0.0072(6) 0.0088(8) 0.0008(2) 0.0074(5) -0.0001(2)
M10ca_2 Ca 0.0148(7) 0.0072(6) 0.0088(8) 0.0008(2) 0.0074(5) -0.0001(2)
M10mg_2 Mg 0.0148(7) 0.0072(6) 0.0088(8) 0.0008(2) 0.0074(5) -0.0001(2)
M11fe_2 Fe 0.0075(2) 0.0072(2) 0.0084(3) -0.00053(18) 0.00382(18) 0.00031(15)
M11al_2 Al 0.0075(2) 0.0072(2) 0.0084(3) -0.00053(18) 0.00382(18) 0.00031(15)
M11ca_2 Ca 0.0075(2) 0.0072(2) 0.0084(3) -0.00053(18) 0.00382(18) 0.00031(15)
M12fe_2 Fe 0.0084(6) 0.0058(6) 0.0093(6) 0.00025(15) 0.0042(4) -0.00056(16)
M12al_2 Al 0.0084(6) 0.0058(6) 0.0093(6) 0.00025(15) 0.0042(4) -0.00056(16)
M12ca_2 Ca 0.0084(6) 0.0058(6) 0.0093(6) 0.00025(15) 0.0042(4) -0.00056(16)
M13fe_2 Fe 0.0067(4) 0.0066(5) 0.0076(6) 0.00060(14) 0.0030(3) -0.00043(15)
M13al_2 Al 0.0067(4) 0.0066(5) 0.0076(6) 0.00060(14) 0.0030(3) -0.00043(15)
M13ca_2 Ca 0.0067(4) 0.0066(5) 0.0076(6) 0.00060(14) 0.0030(3) -0.00043(15)
M13mg_2 Mg 0.0067(4) 0.0066(5) 0.0076(6) 0.00060(14) 0.0030(3) -0.00043(15)
M14fe_2 Fe 0.00588(19) 0.00743(19) 0.0075(2) -0.00001(11) 0.00277(15) 0.00076(12)
M14al_2 Al 0.00588(19) 0.00743(19) 0.0075(2) -0.00001(11) 0.00277(15) 0.00076(12)
M14ca_2 Ca 0.00588(19) 0.00743(19) 0.0075(2) -0.00001(11) 0.00277(15) 0.00076(12)
M14mg_2 Mg 0.00588(19) 0.00743(19) 0.0075(2) -0.00001(11) 0.00277(15) 0.00076(12)
M15fe_2 Fe 0.00584(19) 0.00781(19) 0.0069(2) -0.00006(11) 0.00248(15) -0.00099(12)
M15al_2 Al 0.00584(19) 0.00781(19) 0.0069(2) -0.00006(11) 0.00248(15) -0.00099(12)
M15ca_2 Ca 0.00584(19) 0.00781(19) 0.0069(2) -0.00006(11) 0.00248(15) -0.00099(12)
M15mg_2 Mg 0.00584(19) 0.00781(19) 0.0069(2) -0.00006(11) 0.00248(15) -0.00099(12)
M16fe_2 Fe 0.0071(3) 0.0072(2) 0.0100(3) -0.00018(13) 0.0037(2) 0.00013(14)
M16ca_2 Ca 0.0071(3) 0.0072(2) 0.0100(3) -0.00018(13) 0.0037(2) 0.00013(14)
M16mg_2 Mg 0.0071(3) 0.0072(2) 0.0100(3) -0.00018(13) 0.0037(2) 0.00013(14)
O1_2 O 0.0188(12) 0.0148(13) 0.0125(13) -0.0037(9) 0.0027(10) 0.0003(9)
O2_2 O 0.0147(12) 0.0133(11) 0.0149(14) 0.0030(8) 0.0059(9) -0.0016(9)
O3_2 O 0.0104(11) 0.0106(10) 0.0138(13) 0.0007(8) 0.0063(9) -0.0012(8)
O4_2 O 0.0081(11) 0.0093(11) 0.0091(12) 0.0002(8) 0.0036(9) -0.0002(8)
O5_2 O 0.0116(11) 0.0111(11) 0.0111(13) -0.0001(8) 0.0064(10) 0.0003(8)
O6_2 O 0.0139(11) 0.0113(10) 0.0160(14) -0.0010(8) 0.0080(9) 0.0003(9)
O7_2 O 0.0116(11) 0.0152(14) 0.0132(13) -0.0039(9) 0.0033(9) 0.0039(10)
O8_2 O 0.0133(13) 0.0064(12) 0.0253(19) -0.0012(8) 0.0100(12) -0.0021(10)
O9_2 O 0.0228(17) 0.0081(12) 0.0148(15) 0.0010(9) 0.0123(13) -0.0009(8)
O10_2 O 0.0099(10) 0.0091(12) 0.0129(12) 0.0007(8) 0.0045(9) -0.0008(8)
O11_2 O 0.0108(13) 0.0154(13) 0.0149(15) -0.0016(9) 0.0045(11) 0.0030(10)
O12_2 O 0.0074(13) 0.0074(12) 0.0127(14) -0.0004(9) 0.0045(11) -0.0012(9)
O13_2 O 0.0074(13) 0.0095(12) 0.0092(14) 0.0014(9) 0.0043(10) 0.0005(9)
O14_2 O 0.0111(13) 0.0099(11) 0.0142(15) -0.0005(8) 0.0052(11) -0.0006(9)
O15_2 O 0.0083(10) 0.0128(11) 0.0092(12) -0.0002(8) 0.0033(8) -0.0026(8)
O16_2 O 0.0098(12) 0.0123(11) 0.0155(15) -0.0002(9) 0.0036(11) 0.0010(9)
O17_2 O 0.0088(13) 0.0118(12) 0.0132(15) 0.0001(9) 0.0034(11) -0.0007(10)
O18_2 O 0.0117(12) 0.0128(12) 0.0093(12) -0.0014(9) 0.0056(9) -0.0004(9)
O19_2 O 0.0091(13) 0.0171(13) 0.0136(15) -0.0006(10) 0.0030(11) 0.0034(11)
O20_2 O 0.0103(12) 0.0116(12) 0.0100(12) 0.0018(8) 0.0057(9) 0.0000(8)
O21_2 O 0.0115(13) 0.0090(11) 0.0131(15) 0.0001(8) 0.0056(11) 0.0007(9)
O22_2 O 0.0236(17) 0.0090(12) 0.0139(15) -0.0015(10) 0.0114(13) 0.0001(8)
O23_2 O 0.0111(11) 0.0109(12) 0.0118(12) 0.0004(8) 0.0043(9) -0.0016(9)
O24_2 O 0.0087(10) 0.0097(9) 0.0143(13) -0.0005(7) 0.0052(9) 0.0004(8)
O25_2 O 0.0088(11) 0.0113(11) 0.0110(13) 0.0001(8) 0.0052(9) 0.0006(8)
O26_2 O 0.0110(11) 0.0156(14) 0.0116(13) 0.0042(9) 0.0032(9) -0.0035(10)
O27_2 O 0.0109(13) 0.0156(13) 0.0130(15) 0.0006(9) 0.0034(11) -0.0032(10)
O28_2 O 0.0053(12) 0.0084(11) 0.0109(14) 0.0003(9) 0.0038(10) -0.0007(9)
O29_2 O 0.0096(10) 0.0117(11) 0.0099(12) 0.0000(8) 0.0036(9) 0.0008(8)
O30_2 O 0.0083(14) 0.0174(13) 0.0196(18) 0.0008(10) 0.0012(12) -0.0028(11)
O31_2 O 0.0094(13) 0.0084(12) 0.0095(14) -0.0012(9) 0.0046(11) -0.0018(9)
O32_2 O 0.0127(13) 0.0081(12) 0.030(2) -0.0007(8) 0.0119(13) -0.0017(10)
O33_2 O 0.0108(11) 0.0090(11) 0.0089(12) 0.0016(8) 0.0039(9) 0.0011(8)
O34_2 O 0.0148(11) 0.0138(12) 0.0166(14) -0.0034(9) 0.0040(10) 0.0044(10)
O35_2 O 0.0219(15) 0.0127(11) 0.0151(14) 0.0033(9) 0.0042(11) -0.0024(9)
O36_2 O 0.0142(11) 0.0098(10) 0.0171(14) 0.0007(8) 0.0086(9) -0.0001(9)

loop_
_atom_type_symbol
_atom_type_scat_dispersion_real
_atom_type_scat_dispersion_imag
_atom_type_scat_source
Al 0.0690 0.0555 'International Tables Vol C tables 4.2.6.8 and 6.1.1.1'
Ca 0.2370 0.3270 'International Tables Vol C tables 4.2.6.8 and 6.1.1.1'
Fe 0.3522 0.8938 'International Tables Vol C tables 4.2.6.8 and 6.1.1.1'
Mg 0.0528 0.0395 'International Tables Vol C tables 4.2.6.8 and 6.1.1.1'
O 0.0122 0.0066 'International Tables Vol C tables 4.2.6.8 and 6.1.1.1'
Si 0.0877 0.0759 'International Tables Vol C tables 4.2.6.8 and 6.1.1.1'

loop_
_geom_bond_atom_site_label_1
_geom_bond_atom_site_label_2
_geom_bond_site_symmetry_2
_geom_bond_distance
T1fe_2 O1_2 3_676 1.729(5)
T1fe_2 O6_2 . 1.711(5)
T1fe_2 O30_2 . 1.718(6)
T1fe_2 O35_2 3_576 1.690(5)
T2fe_2 O3_2 1_455 1.795(4)
T2fe_2 O19_2 . 1.789(6)
T2fe_2 O34_2 3_575 1.723(5)
T2fe_2 O35_2 . 1.774(5)
T3fe_2 O2_2 . 1.766(5)
T3fe_2 O17_2 . 1.823(6)
T3fe_2 O24_2 . 1.815(4)
T3fe_2 O34_2 . 1.795(5)
T4fe_2 O1_2 1_454 1.734(5)
T4fe_2 O2_2 3_575 1.764(5)
T4fe_2 O16_2 . 1.758(5)
T4fe_2 O36_2 . 1.737(4)
T5fe_2 O6_2 1_554 1.802(4)
T5fe_2 O10_2 1_554 1.856(5)
T5fe_2 O28_2 1_554 1.882(4)
T5fe_2 O33_2 . 1.852(4)
T6fe_2 O5_2 . 1.861(5)
T6fe_2 O12_2 1_656 1.880(4)
T6fe_2 O23_2 4_565 1.862(5)
T6fe_2 O36_2 1_656 1.801(4)
T7fe_2 O7_2 4_464 1.979(5)
T7fe_2 O11_2 . 1.973(5)
T7fe_2 O22_2 4_564 1.976(5)
T7fe_2 O32_2 1_554 1.978(5)
T8fe_2 O8_2 . 1.972(5)
T8fe_2 O9_2 . 1.971(5)
T8fe_2 O26_2 . 1.969(5)
T8fe_2 O27_2 4_564 1.967(5)
T9fe_2 O14_2 4_464 1.926(5)
T9fe_2 O18_2 . 1.859(5)
T9fe_2 O25_2 1_455 1.915(4)
T9fe_2 O31_2 . 1.948(5)
T10fe_2 O4_2 . 1.904(4)
T10fe_2 O13_2 . 1.941(4)
T10fe_2 O20_2 . 1.849(5)
T10fe_2 O21_2 . 1.919(5)
M1ca_2 O1_2 . 2.333(4)
M1ca_2 O2_2 . 2.326(4)
M1ca_2 O3_2 . 2.432(5)
M1ca_2 O4_2 . 2.491(4)
M1ca_2 O5_2 . 2.487(5)
M1ca_2 O6_2 . 2.295(5)
M2ca_2 O24_2 . 2.428(5)
M2ca_2 O25_2 . 2.506(4)
M2ca_2 O33_2 . 2.504(4)
M2ca_2 O34_2 3_675 2.303(4)
M2ca_2 O35_2 3_575 2.306(4)
M2ca_2 O36_2 1_655 2.291(5)
M3fe_2 O4_2 . 1.993(4)
M3fe_2 O5_2 . 1.994(4)
M3fe_2 O7_2 . 2.036(6)
M3fe_2 O8_2 . 2.049(4)
M3fe_2 O9_2 4_565 2.094(4)
M3fe_2 O10_2 . 2.068(6)
M4fe_2 O8_2 4_464 2.023(4)
M4fe_2 O9_2 . 2.003(4)
M4fe_2 O11_2 . 2.052(6)
M4fe_2 O12_2 . 2.026(4)
M4fe_2 O13_2 . 2.024(4)
M4fe_2 O14_2 4_464 2.057(6)
M5fe_2 O12_2 . 2.095(4)
M5fe_2 O13_2 . 2.092(4)
M5fe_2 O15_2 . 2.052(6)
M5fe_2 O16_2 . 2.004(4)
M5fe_2 O17_2 . 2.037(4)
M5fe_2 O18_2 . 1.922(6)
M6fe_2 O16_2 3_575 2.104(4)
M6fe_2 O17_2 . 2.063(6)
M6fe_2 O17_2 3_575 2.164(4)
M6fe_2 O18_2 . 2.009(4)
M6fe_2 O19_2 . 2.043(6)
M6fe_2 O20_2 . 2.020(4)
M7fe_2 O9_2 . 2.030(6)
M7fe_2 O10_2 4_464 2.057(4)
M7fe_2 O14_2 4_464 2.036(4)
M7fe_2 O21_2 . 2.036(4)
M7fe_2 O22_2 . 2.038(6)
M7fe_2 O23_2 . 2.063(4)
M8fe_2 O3_2 . 2.022(4)
M8fe_2 O4_2 . 2.053(5)
M8fe_2 O7_2 . 2.069(4)
M8fe_2 O24_2 . 2.029(4)
M8fe_2 O25_2 . 2.053(5)
M8fe_2 O26_2 . 2.071(4)
M9fe_2 O11_2 1_556 2.017(4)
M9fe_2 O12_2 1_556 2.067(6)
M9fe_2 O15_2 1_556 1.978(4)
M9fe_2 O27_2 . 2.017(4)
M9fe_2 O28_2 . 2.066(5)
M9fe_2 O29_2 . 1.972(4)
M10fe_2 O15_2 1_556 2.158(4)
M10fe_2 O16_2 1_556 2.141(6)
M10fe_2 O19_2 3_576 2.219(4)
M10fe_2 O29_2 . 2.214(4)
M10fe_2 O30_2 . 2.112(7)
M10fe_2 O30_2 3_576 2.186(5)
M11fe_2 O19_2 . 1.997(4)
M11fe_2 O20_2 . 1.942(6)
M11fe_2 O28_2 . 2.096(4)
M11fe_2 O29_2 . 2.068(6)
M11fe_2 O30_2 . 1.975(5)
M11fe_2 O31_2 . 2.085(4)
M12fe_2 O21_2 . 2.062(6)
M12fe_2 O22_2 . 1.992(4)
M12fe_2 O27_2 . 2.052(6)
M12fe_2 O28_2 . 2.018(4)
M12fe_2 O31_2 . 2.012(4)
M12fe_2 O32_2 . 2.014(4)
M13fe_2 O22_2 4_564 2.092(4)
M13fe_2 O23_2 4_564 2.063(6)
M13fe_2 O25_2 . 1.983(4)
M13fe_2 O26_2 . 2.046(6)
M13fe_2 O32_2 4_564 2.043(5)
M13fe_2 O33_2 . 1.994(4)
M14fe_2 O3_2 1_455 2.003(4)
M14fe_2 O5_2 1_455 2.008(5)
M14fe_2 O7_2 1_455 2.056(4)
M14fe_2 O27_2 . 2.089(4)
M14fe_2 O29_2 . 1.980(4)
M14fe_2 O31_2 . 2.079(5)
M15fe_2 O11_2 . 2.091(4)
M15fe_2 O13_2 . 2.076(5)
M15fe_2 O15_2 . 1.982(4)
M15fe_2 O24_2 . 1.997(4)
M15fe_2 O26_2 . 2.062(4)
M15fe_2 O33_2 . 2.008(5)
M16fe_2 O8_2 . 2.052(6)
M16fe_2 O10_2 . 2.074(4)
M16fe_2 O14_2 . 2.044(4)
M16fe_2 O21_2 . 2.050(4)
M16fe_2 O23_2 . 2.078(4)
M16fe_2 O32_2 . 2.059(6)

loop_
_twin_individual_id
_twin_individual_mass_fraction_refined
_twin_individual_twin_matrix_11
_twin_individual_twin_matrix_12
_twin_individual_twin_matrix_13
_twin_individual_twin_matrix_21
_twin_individual_twin_matrix_22
_twin_individual_twin_matrix_23
_twin_individual_twin_matrix_31
_twin_individual_twin_matrix_32
_twin_individual_twin_matrix_33
1 0.375(7) 1 0 0 0 1 0 0 0 1
2 0.625(7) 1 -1 0 0 -0.5 1 0 -2 0
